data_1514902
loop_
_publ_author_name
'Hu, Rongrong'
'Lam, Jacky W. Y.'
'Yu, Yong'
'Sung, Herman H. Y.'
'Williams, Ian D.'
'Yuen, Matthew M. F.'
'Tang, Ben Zhong'

_publ_section_title
;
 Facile synthesis of soluble nonlinear polymers with glycogen-like
 structures and functional properties from &#x201C;simple&#x201D; acrylic
 monomers
;
_journal_issue 1
_journal_name_full 'Polymer Chemistry'
_journal_page_first 95
_journal_paper_doi 10.1039/c2py20485a
_journal_volume 4
_journal_year 2013
_chemical_formula_sum 'C31 H22 O4'
_chemical_formula_weight 458.49
_chemical_name_systematic
;
?
;
_space_group_IT_number 15
_symmetry_cell_setting monoclinic
_symmetry_space_group_name_Hall '-C 2yc'
_symmetry_space_group_name_H-M 'C 1 2/c 1'
_atom_sites_solution_hydrogens geom
_atom_sites_solution_primary direct
_atom_sites_solution_secondary difmap
_audit_creation_method SHELXL-97
_cell_angle_alpha 90.00
_cell_angle_beta 99.064(6)
_cell_angle_gamma 90.00
_cell_formula_units_Z 4
_cell_length_a 17.330(8)
_cell_length_b 9.333(4)
_cell_length_c 13.964(6)
_cell_measurement_reflns_used 1980
_cell_measurement_temperature 100(2)
_cell_measurement_theta_max 28.28
_cell_measurement_theta_min 2.48
_cell_volume 2230.3(17)
_computing_structure_refinement 'SHELXL-97 (Sheldrick, 1997)'
_computing_structure_solution 'SHELXS-97 (Sheldrick, 1990)'
_diffrn_ambient_temperature 100(2)
_diffrn_measured_fraction_theta_full 0.983
_diffrn_measured_fraction_theta_max 0.981
_diffrn_radiation_monochromator graphite
_diffrn_radiation_source 'fine-focus sealed tube'
_diffrn_radiation_type MoK\a
_diffrn_radiation_wavelength 0.71073
_diffrn_reflns_av_R_equivalents 0.0507
_diffrn_reflns_av_sigmaI/netI 0.0588
_diffrn_reflns_limit_h_max 18
_diffrn_reflns_limit_h_min -21
_diffrn_reflns_limit_k_max 11
_diffrn_reflns_limit_k_min -11
_diffrn_reflns_limit_l_max 17
_diffrn_reflns_limit_l_min -17
_diffrn_reflns_number 6479
_diffrn_reflns_theta_full 25.00
_diffrn_reflns_theta_max 26.00
_diffrn_reflns_theta_min 2.38
_exptl_absorpt_coefficient_mu 0.090
_exptl_absorpt_correction_T_max 1.00
_exptl_absorpt_correction_T_min 0.89
_exptl_absorpt_correction_type multi-scan
_exptl_absorpt_process_details SADABS
_exptl_crystal_colour colorless
_exptl_crystal_density_diffrn 1.366
_exptl_crystal_density_method 'not measured'
_exptl_crystal_description block
_exptl_crystal_F_000 960
_exptl_crystal_size_max 0.35
_exptl_crystal_size_mid 0.20
_exptl_crystal_size_min 0.18
_refine_diff_density_max 0.266
_refine_diff_density_min -0.206
_refine_diff_density_rms 0.051
_refine_ls_extinction_method none
_refine_ls_goodness_of_fit_ref 1.031
_refine_ls_hydrogen_treatment constr
_refine_ls_matrix_type full
_refine_ls_number_parameters 159
_refine_ls_number_reflns 2159
_refine_ls_number_restraints 0
_refine_ls_restrained_S_all 1.031
_refine_ls_R_factor_all 0.0635
_refine_ls_R_factor_gt 0.0527
_refine_ls_shift/su_max 0.000
_refine_ls_shift/su_mean 0.000
_refine_ls_structure_factor_coef Fsqd
_refine_ls_weighting_details 'calc w=1/[\s^2^(Fo^2^)+(0.0325P)^2^+2.9993P] where P=(Fo^2^+2Fc^2^)/3'
_refine_ls_weighting_scheme calc
_refine_ls_wR_factor_gt 0.1109
_refine_ls_wR_factor_ref 0.1159
_reflns_number_gt 1832
_reflns_number_total 2159
_reflns_threshold_expression >2sigma(I)
_cod_data_source_file c2py20485a.txt
_cod_data_source_block rong5
_cod_depositor_comments
;
The following automatic conversions were performed:

'_symmetry_cell_setting' value 'Monoclinic' changed to 'monoclinic'
according to
/usr/data/users/saulius/automatic-downloads/retrospective/RSC/lib/dictionaries/cif_core.dic
dictionary named 'cif_core.dic' version 2.4.2 from 2011-04-26.

Automatic conversion script
Id: cif_fix_values 2281 2013-09-26 08:29:07Z andrius 
;
_cod_original_cell_volume 2230.2(17)
_cod_original_sg_symbol_H-M C2/c
_cod_database_code 1514902

loop_
_symmetry_equiv_pos_as_xyz
'x, y, z'
'-x, y, -z+1/2'
'x+1/2, y+1/2, z'
'-x+1/2, y+1/2, -z+1/2'
'-x, -y, -z'
'x, -y, z-1/2'
'-x+1/2, -y+1/2, -z'
'x+1/2, -y+1/2, z-1/2'

loop_
_atom_site_label
_atom_site_type_symbol
_atom_site_fract_x
_atom_site_fract_y
_atom_site_fract_z
_atom_site_U_iso_or_equiv
_atom_site_adp_type
_atom_site_occupancy
_atom_site_symmetry_multiplicity
_atom_site_calc_flag
_atom_site_refinement_flags
O1 O 0.29015(8) 0.54232(14) 0.47835(9) 0.0230(3) Uani 1 1 d .
O2 O 0.33075(10) 0.42103(17) 0.35702(10) 0.0381(4) Uani 1 1 d .
C1 C 0.53759(10) 0.10933(18) 0.68621(12) 0.0156(4) Uani 1 1 d .
C2 C 0.52189(10) -0.03242(18) 0.70888(13) 0.0173(4) Uani 1 1 d .
C3 C 0.54594(11) -0.1452(2) 0.65595(13) 0.0205(4) Uani 1 1 d .
H3A H 0.5349 -0.2414 0.6712 0.025 Uiso 1 1 calc R
C4 C 0.58641(11) -0.1146(2) 0.58026(13) 0.0231(4) Uani 1 1 d .
H4A H 0.6025 -0.1905 0.5427 0.028 Uiso 1 1 calc R
C5 C 0.60355(11) 0.0260(2) 0.55896(13) 0.0230(4) Uani 1 1 d .
H5A H 0.6322 0.0450 0.5077 0.028 Uiso 1 1 calc R
C6 C 0.57937(11) 0.1392(2) 0.61150(13) 0.0188(4) Uani 1 1 d .
H6A H 0.5912 0.2352 0.5966 0.023 Uiso 1 1 calc R
C10 C 0.5000 0.2146(3) 0.7500 0.0146(5) Uani 1 2 d S
C11 C 0.44173(10) 0.30751(18) 0.68306(12) 0.0149(4) Uani 1 1 d .
C12 C 0.36292(10) 0.27162(19) 0.66080(12) 0.0171(4) Uani 1 1 d .
H12A H 0.3432 0.1929 0.6927 0.021 Uiso 1 1 calc R
C13 C 0.31274(11) 0.34957(19) 0.59256(13) 0.0190(4) Uani 1 1 d .
H13A H 0.2589 0.3252 0.5783 0.023 Uiso 1 1 calc R
C14 C 0.34175(11) 0.46197(19) 0.54609(13) 0.0190(4) Uani 1 1 d .
C15 C 0.41899(11) 0.50283(19) 0.56809(13) 0.0196(4) Uani 1 1 d .
H15A H 0.4379 0.5828 0.5366 0.023 Uiso 1 1 calc R
C16 C 0.46861(11) 0.42569(18) 0.63678(13) 0.0177(4) Uani 1 1 d .
H16A H 0.5218 0.4537 0.6526 0.021 Uiso 1 1 calc R
C17 C 0.28971(11) 0.51083(19) 0.38303(13) 0.0192(4) Uani 1 1 d .
C18 C 0.23334(11) 0.5996(2) 0.31835(13) 0.0215(4) Uani 1 1 d .
H18A H 0.2199 0.5707 0.2526 0.026 Uiso 1 1 calc R
C19 C 0.20073(13) 0.7155(2) 0.34603(15) 0.0302(5) Uani 1 1 d .
H19A H 0.2129 0.7471 0.4113 0.036 Uiso 1 1 calc R
H19B H 0.1648 0.7681 0.3009 0.036 Uiso 1 1 calc R

loop_
_atom_site_aniso_label
_atom_site_aniso_U_11
_atom_site_aniso_U_22
_atom_site_aniso_U_33
_atom_site_aniso_U_23
_atom_site_aniso_U_13
_atom_site_aniso_U_12
O1 0.0248(8) 0.0288(7) 0.0133(6) 0.0012(5) -0.0041(6) 0.0113(6)
O2 0.0473(10) 0.0446(9) 0.0199(7) -0.0054(7) -0.0025(7) 0.0237(8)
C1 0.0111(8) 0.0197(9) 0.0133(8) -0.0004(7) -0.0065(7) 0.0018(7)
C2 0.0129(9) 0.0216(9) 0.0147(9) -0.0003(7) -0.0066(7) 0.0005(7)
C3 0.0180(10) 0.0196(9) 0.0203(9) -0.0021(7) -0.0078(8) 0.0019(7)
C4 0.0188(10) 0.0277(10) 0.0203(10) -0.0085(8) -0.0042(8) 0.0072(8)
C5 0.0171(10) 0.0370(11) 0.0139(9) -0.0003(8) -0.0007(8) 0.0052(8)
C6 0.0170(9) 0.0227(9) 0.0148(9) 0.0030(7) -0.0036(7) 0.0015(7)
C10 0.0140(12) 0.0170(12) 0.0116(11) 0.000 -0.0021(10) 0.000
C11 0.0162(9) 0.0175(8) 0.0101(8) -0.0039(6) -0.0008(7) 0.0033(7)
C12 0.0162(9) 0.0201(9) 0.0140(8) -0.0019(7) -0.0008(7) -0.0006(7)
C13 0.0157(9) 0.0239(9) 0.0158(9) -0.0060(7) -0.0027(7) 0.0011(7)
C14 0.0224(10) 0.0217(9) 0.0107(8) -0.0021(7) -0.0041(7) 0.0094(8)
C15 0.0241(10) 0.0187(9) 0.0156(9) 0.0032(7) 0.0020(8) 0.0032(8)
C16 0.0141(9) 0.0208(9) 0.0168(9) -0.0006(7) -0.0014(7) 0.0010(7)
C17 0.0211(10) 0.0204(9) 0.0147(9) -0.0016(7) -0.0018(8) -0.0011(8)
C18 0.0209(10) 0.0274(10) 0.0141(9) 0.0024(7) -0.0034(7) -0.0023(8)
C19 0.0351(12) 0.0300(11) 0.0207(10) 0.0004(8) -0.0102(9) 0.0093(9)

loop_
_atom_type_symbol
_atom_type_description
_atom_type_scat_dispersion_real
_atom_type_scat_dispersion_imag
_atom_type_scat_source
C C 0.0033 0.0016 'International Tables Vol C Tables 4.2.6.8 and 6.1.1.4'
H H 0.0000 0.0000 'International Tables Vol C Tables 4.2.6.8 and 6.1.1.4'
O O 0.0106 0.0060 'International Tables Vol C Tables 4.2.6.8 and 6.1.1.4'

loop_
_geom_angle_atom_site_label_1
_geom_angle_atom_site_label_2
_geom_angle_atom_site_label_3
_geom_angle
_geom_angle_site_symmetry_1
_geom_angle_site_symmetry_3
C17 O1 C14 116.48(14) . .
C6 C1 C2 120.22(16) . .
C6 C1 C10 128.71(16) . .
C2 C1 C10 111.01(15) . .
C3 C2 C1 120.80(17) . .
C3 C2 C2 130.57(11) . 2_656
C1 C2 C2 108.62(10) . 2_656
C2 C3 C4 118.71(17) . .
C3 C4 C5 120.58(17) . .
C6 C5 C4 120.89(17) . .
C5 C6 C1 118.77(17) . .
C11 C10 C11 111.1(2) 2_656 .
C11 C10 C1 114.59(9) 2_656 .
C11 C10 C1 107.86(9) . .
C11 C10 C1 107.86(9) 2_656 2_656
C11 C10 C1 114.59(10) . 2_656
C1 C10 C1 100.58(19) . 2_656
C12 C11 C16 118.29(16) . .
C12 C11 C10 121.94(15) . .
C16 C11 C10 119.59(15) . .
C13 C12 C11 120.84(17) . .
C14 C13 C12 119.26(17) . .
C13 C14 C15 121.46(17) . .
C13 C14 O1 118.91(17) . .
C15 C14 O1 119.53(16) . .
C14 C15 C16 119.05(17) . .
C15 C16 C11 121.04(17) . .
O2 C17 O1 122.52(17) . .
O2 C17 C18 125.25(17) . .
O1 C17 C18 112.22(15) . .
C19 C18 C17 123.98(18) . .

loop_
_geom_bond_atom_site_label_1
_geom_bond_atom_site_label_2
_geom_bond_distance
_geom_bond_site_symmetry_2
O1 C17 1.362(2) .
O1 C14 1.411(2) .
O2 C17 1.192(2) .
C1 C6 1.389(2) .
C1 C2 1.397(2) .
C1 C10 1.538(2) .
C2 C3 1.387(2) .
C2 C2 1.473(4) 2_656
C3 C4 1.387(3) .
C4 C5 1.388(3) .
C5 C6 1.388(3) .
C10 C11 1.532(2) 2_656
C10 C11 1.532(2) .
C10 C1 1.538(2) 2_656
C11 C12 1.393(3) .
C11 C16 1.395(2) .
C12 C13 1.390(3) .
C13 C14 1.370(3) .
C14 C15 1.379(3) .
C15 C16 1.385(3) .
C17 C18 1.476(3) .
C18 C19 1.307(3) .
